data_7014170
loop_
_publ_author_name
'Mokuolu, Q. Folashade'
'Duckmanton, Paul A.'
'Hitchcock, Peter B.'
'Wilson, Claire'
'Blake, Alexander J.'
'Shukla, Lena'
'Love, Jason B.'

_publ_section_title
;
 Early-late, mixed-metal compounds supported by amidophosphine ligands.
;
_journal_issue 13
_journal_name_full 'Dalton transactions (Cambridge, England : 2003)'
_journal_page_first 1960
_journal_page_last 1970
_journal_paper_doi 10.1039/b402409e
_journal_year 2004
_chemical_compound_source 'synthesis as described'
_chemical_formula_moiety
;
(C64 H69 Cl1 N3 O1 P3 Pt1 Si3 Ti1).2(C6 D6)
;
_chemical_formula_sum 'C76 H69 Cl D12 N3 O P3 Pt Si3 Ti'
_chemical_formula_weight 1520.14
_chemical_name_common {(OC)Pt{PPh2C6H4NSiMe3}3TiCl].2(C6D6)
_space_group_IT_number 14
_symmetry_cell_setting monoclinic
_symmetry_Int_Tables_number 14
_symmetry_space_group_name_Hall '-P 2yn'
_symmetry_space_group_name_H-M 'P 1 21/n 1'
_atom_sites_solution_hydrogens geom
_atom_sites_solution_primary direct
_atom_sites_solution_secondary difmap
_audit_conform_dict_location ftp://ftp.iucr.org/cifdics/cif_core.dic
_audit_conform_dict_name cif_core.dic
_audit_conform_dict_version 2.1
_audit_creation_date 2001-09-13T17:21:10-00:00
_audit_creation_method 'WinGX routine CIF_UPDATE'
_cell_angle_alpha 90
_cell_angle_beta 94.088(2)
_cell_angle_gamma 90
_cell_formula_units_Z 4
_cell_length_a 13.7651(3)
_cell_length_b 23.4683(6)
_cell_length_c 22.7171(5)
_cell_measurement_reflns_used 23564
_cell_measurement_temperature 173(2)
_cell_measurement_theta_max 25.028
_cell_measurement_theta_min 3.705
_cell_measurement_wavelength 0.71073
_cell_volume 7319.9(3)
_computing_cell_refinement 'HKL Scalepack (Otwinowski & Minor 1997)'
_computing_data_reduction 'HKL Denzo and Scalepack (Otwinowski & Minor 1997)'
_computing_molecular_graphics 'Ortep-3 for Windows (Farrugia, 1997)'
_computing_publication_material 'WinGX publication routines (Farrugia, 1999)'
_computing_structure_refinement 'SHELXL-97 (Sheldrick, 1997)'
_computing_structure_solution 'SHELXS-97 (Sheldrick, 1997)'
_diffrn_ambient_temperature 173(2)
_diffrn_measured_fraction_theta_full 0.992
_diffrn_measured_fraction_theta_max 0.992
_diffrn_measurement_device KappaCCD
_diffrn_measurement_method CCD
_diffrn_radiation_monochromator graphite
_diffrn_radiation_probe x-ray
_diffrn_radiation_type MoK\a
_diffrn_radiation_wavelength 0.71073
_diffrn_reflns_av_R_equivalents 0.0623
_diffrn_reflns_av_unetI/netI 0.0775
_diffrn_reflns_limit_h_max 16
_diffrn_reflns_limit_h_min -15
_diffrn_reflns_limit_k_max 27
_diffrn_reflns_limit_k_min -23
_diffrn_reflns_limit_l_max 27
_diffrn_reflns_limit_l_min -22
_diffrn_reflns_number 32818
_diffrn_reflns_theta_full 25.03
_diffrn_reflns_theta_max 25.03
_diffrn_reflns_theta_min 3.75
_exptl_absorpt_coefficient_mu 2.214
_exptl_absorpt_correction_T_max 0.784
_exptl_absorpt_correction_T_min 0.708
_exptl_absorpt_correction_type multi-scan
_exptl_absorpt_process_details
;
[c.f. r.h. blessing, acta cryst. (1995), a51, 33-38]
;
_exptl_crystal_colour colourless
_exptl_crystal_density_diffrn 1.379
_exptl_crystal_density_method 'not measured'
_exptl_crystal_description plate
_exptl_crystal_F_000 3080
_exptl_crystal_size_max 0.2
_exptl_crystal_size_mid 0.15
_exptl_crystal_size_min 0.05
_refine_diff_density_max 1.217
_refine_diff_density_min -0.965
_refine_diff_density_rms 0.119
_refine_ls_extinction_method none
_refine_ls_goodness_of_fit_ref 1.036
_refine_ls_hydrogen_treatment mixed
_refine_ls_matrix_type full
_refine_ls_number_parameters 707
_refine_ls_number_reflns 12819
_refine_ls_number_restraints 0
_refine_ls_restrained_S_all 1.036
_refine_ls_R_factor_all 0.0783
_refine_ls_R_factor_gt 0.0506
_refine_ls_shift/su_max 0.003
_refine_ls_shift/su_mean 0
_refine_ls_structure_factor_coef Fsqd
_refine_ls_weighting_details 'calc w=1/[\s^2^(Fo^2^)+(0.0417P)^2^+26.3744P] where P=(Fo^2^+2Fc^2^)/3'
_refine_ls_weighting_scheme calc
_refine_ls_wR_factor_gt 0.1104
_refine_ls_wR_factor_ref 0.1216
_reflns_number_gt 9585
_reflns_number_total 12819
_reflns_threshold_expression >2sigma(I)
_cod_data_source_file b402409e.txt
_cod_data_source_block sep801
_cod_original_sg_symbol_H-M P2(1)/n
_cod_original_formula_sum 'C76 H69 D12 Cl N3 O P3 Pt Si3 Ti'
_cod_database_code 7014170

loop_
_symmetry_equiv_pos_as_xyz
'x, y, z'
'-x+1/2, y+1/2, -z+1/2'
'-x, -y, -z'
'x-1/2, -y-1/2, z-1/2'

loop_
_atom_site_label
_atom_site_type_symbol
_atom_site_fract_x
_atom_site_fract_y
_atom_site_fract_z
_atom_site_U_iso_or_equiv
_atom_site_adp_type
_atom_site_occupancy
_atom_site_symmetry_multiplicity
_atom_site_calc_flag
_atom_site_refinement_flags
_atom_site_disorder_assembly
_atom_site_disorder_group
Pt Pt 0.781700(17) 0.323859(10) 0.819205(10) 0.02510(9) Uani 1 1 d . . .
Ti Ti 1.18059(8) 0.24910(5) 0.67570(5) 0.0301(3) Uani 1 1 d . . .
Cl Cl 1.31312(14) 0.21814(9) 0.63308(10) 0.0568(5) Uani 1 1 d . . .
P1 P 0.92380(11) 0.36859(6) 0.85777(7) 0.0252(4) Uani 1 1 d . . .
P2 P 0.81348(12) 0.22647(7) 0.82693(7) 0.0260(4) Uani 1 1 d . . .
P3 P 0.76855(12) 0.34435(7) 0.71828(7) 0.0273(4) Uani 1 1 d . . .
Si1 Si 1.31562(14) 0.35061(8) 0.73343(9) 0.0394(5) Uani 1 1 d . . .
Si2 Si 1.18659(13) 0.12263(8) 0.73150(9) 0.0353(4) Uani 1 1 d . . .
Si3 Si 1.07490(16) 0.26851(10) 0.54398(9) 0.0485(6) Uani 1 1 d . . .
O O 0.6059(4) 0.3645(3) 0.8821(2) 0.0591(15) Uani 1 1 d . . .
N1 N 1.2171(4) 0.3024(2) 0.7365(2) 0.0310(12) Uani 1 1 d . . .
N2 N 1.1216(4) 0.1847(2) 0.7096(2) 0.0313(12) Uani 1 1 d . . .
N3 N 1.0884(4) 0.2832(2) 0.6207(2) 0.0324(13) Uani 1 1 d . . .
C1 C 1.0414(4) 0.3320(2) 0.8511(3) 0.0273(14) Uani 1 1 d . . .
C2 C 1.0856(4) 0.3319(2) 0.7980(3) 0.0270(14) Uani 1 1 d . . .
H2 H 1.0569 0.3528 0.7654 0.032 Uiso 1 1 calc R . .
C3 C 1.1711(4) 0.3016(3) 0.7917(3) 0.0278(14) Uani 1 1 d . . .
C4 C 1.2102(4) 0.2695(3) 0.8390(3) 0.0305(15) Uani 1 1 d . . .
H4 H 1.2684 0.2483 0.8353 0.037 Uiso 1 1 calc R . .
C5 C 1.1655(5) 0.2681(3) 0.8907(3) 0.0390(17) Uani 1 1 d . . .
H5 H 1.1924 0.2455 0.9225 0.047 Uiso 1 1 calc R . .
C6 C 1.0812(5) 0.2994(3) 0.8977(3) 0.0322(15) Uani 1 1 d . . .
H6 H 1.0512 0.2985 0.9341 0.039 Uiso 1 1 calc R . .
C7 C 0.9307(5) 0.3878(3) 0.9365(3) 0.0303(15) Uani 1 1 d . . .
C8 C 1.0128(5) 0.4130(3) 0.9639(3) 0.0423(18) Uani 1 1 d . . .
H8 H 1.0688 0.4183 0.9423 0.051 Uiso 1 1 calc R . .
C9 C 1.0152(6) 0.4307(3) 1.0225(3) 0.052(2) Uani 1 1 d . . .
H9 H 1.0722 0.4479 1.0407 0.063 Uiso 1 1 calc R . .
C10 C 0.9352(7) 0.4233(3) 1.0534(3) 0.060(2) Uani 1 1 d . . .
H10 H 0.9368 0.4351 1.0934 0.071 Uiso 1 1 calc R . .
C11 C 0.8518(7) 0.3988(4) 1.0275(3) 0.060(2) Uani 1 1 d . . .
H11 H 0.7959 0.3945 1.0493 0.072 Uiso 1 1 calc R . .
C12 C 0.8502(6) 0.3805(3) 0.9690(3) 0.0466(19) Uani 1 1 d . . .
H12 H 0.7934 0.3627 0.9513 0.056 Uiso 1 1 calc R . .
C13 C 0.9424(5) 0.4408(3) 0.8291(3) 0.0273(14) Uani 1 1 d . . .
C14 C 1.0305(5) 0.4638(3) 0.8155(3) 0.0364(16) Uani 1 1 d . . .
H14 H 1.088 0.4414 0.8203 0.044 Uiso 1 1 calc R . .
C15 C 1.0356(6) 0.5192(3) 0.7951(3) 0.0453(19) Uani 1 1 d . . .
H15 H 1.0964 0.534 0.7848 0.054 Uiso 1 1 calc R . .
C16 C 0.9540(6) 0.5530(3) 0.7894(3) 0.048(2) Uani 1 1 d . . .
H16 H 0.9583 0.5911 0.7758 0.058 Uiso 1 1 calc R . .
C17 C 0.8667(6) 0.5313(3) 0.8037(4) 0.051(2) Uani 1 1 d . . .
H17 H 0.8099 0.5545 0.8003 0.061 Uiso 1 1 calc R . .
C18 C 0.8607(5) 0.4756(3) 0.8229(3) 0.0408(17) Uani 1 1 d . . .
H18 H 0.7994 0.4608 0.8321 0.049 Uiso 1 1 calc R . .
C19 C 1.3494(6) 0.3609(4) 0.6568(4) 0.063(2) Uani 1 1 d . . .
H19A H 1.2935 0.3762 0.6327 0.095 Uiso 1 1 calc R . .
H19B H 1.3685 0.3242 0.6405 0.095 Uiso 1 1 calc R . .
H19C H 1.404 0.3876 0.6566 0.095 Uiso 1 1 calc R . .
C20 C 1.4225(5) 0.3221(4) 0.7782(4) 0.065(2) Uani 1 1 d . . .
H20A H 1.4057 0.3167 0.819 0.098 Uiso 1 1 calc R . .
H20B H 1.4768 0.3491 0.7774 0.098 Uiso 1 1 calc R . .
H20C H 1.4417 0.2855 0.7619 0.098 Uiso 1 1 calc R . .
C21 C 1.2796(7) 0.4207(3) 0.7637(5) 0.073(3) Uani 1 1 d . . .
H21A H 1.262 0.4157 0.8044 0.109 Uiso 1 1 calc R . .
H21B H 1.2237 0.4358 0.7395 0.109 Uiso 1 1 calc R . .
H21C H 1.3343 0.4473 0.763 0.109 Uiso 1 1 calc R . .
C22 C 0.8730(4) 0.1933(2) 0.7659(3) 0.0270(14) Uani 1 1 d . . .
C23 C 0.9720(4) 0.2003(2) 0.7609(3) 0.0274(14) Uani 1 1 d . . .
H23 H 1.01 0.2193 0.7914 0.033 Uiso 1 1 calc R . .
C24 C 1.0167(4) 0.1798(2) 0.7119(3) 0.0269(14) Uani 1 1 d . . .
C25 C 0.9606(5) 0.1530(3) 0.6669(3) 0.0336(15) Uani 1 1 d . . .
H25 H 0.9903 0.1389 0.6333 0.04 Uiso 1 1 calc R . .
C26 C 0.8619(5) 0.1470(3) 0.6709(3) 0.0356(16) Uani 1 1 d . . .
H26 H 0.8232 0.1299 0.6394 0.043 Uiso 1 1 calc R . .
C27 C 0.8187(5) 0.1656(3) 0.7206(3) 0.0304(15) Uani 1 1 d . . .
H27 H 0.751 0.1595 0.7238 0.036 Uiso 1 1 calc R . .
C28 C 0.7079(4) 0.1790(3) 0.8349(3) 0.0300(14) Uani 1 1 d . . .
C29 C 0.7199(5) 0.1204(3) 0.8407(3) 0.0389(17) Uani 1 1 d . . .
H29 H 0.7823 0.1038 0.8373 0.047 Uiso 1 1 calc R . .
C30 C 0.6410(6) 0.0859(3) 0.8516(3) 0.0476(19) Uani 1 1 d . . .
H30 H 0.6499 0.046 0.8564 0.057 Uiso 1 1 calc R . .
C31 C 0.5505(6) 0.1093(3) 0.8555(3) 0.048(2) Uani 1 1 d . . .
H31 H 0.4969 0.0854 0.8625 0.058 Uiso 1 1 calc R . .
C32 C 0.5368(5) 0.1671(3) 0.8492(3) 0.0423(18) Uani 1 1 d . . .
H32 H 0.4738 0.1831 0.8518 0.051 Uiso 1 1 calc R . .
C33 C 0.6151(5) 0.2020(3) 0.8390(3) 0.0341(15) Uani 1 1 d . . .
H33 H 0.6055 0.242 0.8348 0.041 Uiso 1 1 calc R . .
C34 C 0.8873(4) 0.2030(3) 0.8933(3) 0.0297(14) Uani 1 1 d . . .
C35 C 0.9516(5) 0.1571(3) 0.8948(3) 0.0412(17) Uani 1 1 d . . .
H35 H 0.9616 0.1373 0.8593 0.049 Uiso 1 1 calc R . .
C36 C 1.0010(6) 0.1397(3) 0.9466(3) 0.053(2) Uani 1 1 d . . .
H36 H 1.0448 0.1085 0.9465 0.064 Uiso 1 1 calc R . .
C37 C 0.9866(6) 0.1677(3) 0.9988(4) 0.053(2) Uani 1 1 d . . .
H37 H 1.0208 0.1559 1.0345 0.064 Uiso 1 1 calc R . .
C38 C 0.9221(6) 0.2133(3) 0.9988(3) 0.049(2) Uani 1 1 d . . .
H38 H 0.9109 0.2324 1.0346 0.058 Uiso 1 1 calc R . .
C39 C 0.8746(5) 0.2303(3) 0.9464(3) 0.0348(16) Uani 1 1 d . . .
H39 H 0.8315 0.2619 0.9466 0.042 Uiso 1 1 calc R . .
C40 C 1.3107(6) 0.1397(4) 0.7614(4) 0.066(3) Uani 1 1 d . . .
H40A H 1.3077 0.1659 0.7948 0.098 Uiso 1 1 calc R . .
H40B H 1.3467 0.1576 0.7307 0.098 Uiso 1 1 calc R . .
H40C H 1.344 0.1046 0.7748 0.098 Uiso 1 1 calc R . .
C41 C 1.1885(6) 0.0730(3) 0.6685(4) 0.057(2) Uani 1 1 d . . .
H41A H 1.1216 0.0644 0.6536 0.086 Uiso 1 1 calc R . .
H41B H 1.2215 0.0377 0.6815 0.086 Uiso 1 1 calc R . .
H41C H 1.2235 0.0906 0.6371 0.086 Uiso 1 1 calc R . .
C42 C 1.1235(6) 0.0882(4) 0.7916(4) 0.061(2) Uani 1 1 d . . .
H42A H 1.0567 0.0785 0.7772 0.092 Uiso 1 1 calc R . .
H42B H 1.1222 0.1144 0.825 0.092 Uiso 1 1 calc R . .
H42C H 1.1584 0.0533 0.8041 0.092 Uiso 1 1 calc R . .
C43 C 0.8804(4) 0.3601(3) 0.6828(3) 0.0267(14) Uani 1 1 d . . .
C44 C 0.9398(4) 0.3174(3) 0.6642(2) 0.0267(14) Uani 1 1 d . . .
H44 H 0.9199 0.2789 0.6678 0.032 Uiso 1 1 calc R . .
C45 C 1.0290(5) 0.3290(3) 0.6399(3) 0.0329(15) Uani 1 1 d . . .
C46 C 1.0587(5) 0.3865(3) 0.6362(3) 0.0355(16) Uani 1 1 d . . .
H46 H 1.1185 0.3955 0.6198 0.043 Uiso 1 1 calc R . .
C47 C 1.0015(5) 0.4290(3) 0.6561(3) 0.0358(16) Uani 1 1 d . . .
H47 H 1.023 0.4674 0.654 0.043 Uiso 1 1 calc R . .
C48 C 0.9129(5) 0.4177(3) 0.6793(3) 0.0345(16) Uani 1 1 d . . .
H48 H 0.8743 0.448 0.6927 0.041 Uiso 1 1 calc R . .
C49 C 0.6913(5) 0.4057(3) 0.6944(3) 0.0334(15) Uani 1 1 d . . .
C50 C 0.6794(6) 0.4217(3) 0.6357(3) 0.055(2) Uani 1 1 d . . .
H50 H 0.7139 0.4015 0.6075 0.066 Uiso 1 1 calc R . .
C51 C 0.6189(6) 0.4660(3) 0.6169(4) 0.058(2) Uani 1 1 d . . .
H51 H 0.6121 0.4759 0.5763 0.07 Uiso 1 1 calc R . .
C52 C 0.5695(6) 0.4954(3) 0.6563(4) 0.058(2) Uani 1 1 d . . .
H52 H 0.528 0.526 0.6435 0.07 Uiso 1 1 calc R . .
C53 C 0.5798(6) 0.4806(3) 0.7155(4) 0.060(2) Uani 1 1 d . . .
H53 H 0.5449 0.501 0.7433 0.072 Uiso 1 1 calc R . .
C54 C 0.6412(6) 0.4360(3) 0.7343(4) 0.053(2) Uani 1 1 d . . .
H54 H 0.6484 0.4264 0.775 0.064 Uiso 1 1 calc R . .
C55 C 0.7079(4) 0.2900(3) 0.6697(3) 0.0295(15) Uani 1 1 d . . .
C56 C 0.7279(5) 0.2791(3) 0.6124(3) 0.0405(17) Uani 1 1 d . . .
H56 H 0.7788 0.2995 0.5958 0.049 Uiso 1 1 calc R . .
C57 C 0.6761(6) 0.2392(3) 0.5782(3) 0.054(2) Uani 1 1 d . . .
H57 H 0.6918 0.2324 0.5388 0.064 Uiso 1 1 calc R . .
C58 C 0.6017(6) 0.2094(3) 0.6015(4) 0.055(2) Uani 1 1 d . . .
H58 H 0.5665 0.1812 0.5787 0.066 Uiso 1 1 calc R . .
C59 C 0.5793(5) 0.2207(3) 0.6577(4) 0.049(2) Uani 1 1 d . . .
H59 H 0.5265 0.2011 0.6733 0.059 Uiso 1 1 calc R . .
C60 C 0.6313(5) 0.2604(3) 0.6931(3) 0.0359(16) Uani 1 1 d . . .
H60 H 0.6151 0.2671 0.7325 0.043 Uiso 1 1 calc R . .
C61 C 0.9425(6) 0.2689(5) 0.5194(4) 0.074(3) Uani 1 1 d . . .
H61A H 0.915 0.3066 0.5267 0.111 Uiso 1 1 calc R . .
H61B H 0.9086 0.2401 0.5414 0.111 Uiso 1 1 calc R . .
H61C H 0.9343 0.2603 0.4771 0.111 Uiso 1 1 calc R . .
C62 C 1.1411(7) 0.3239(4) 0.5049(4) 0.075(3) Uani 1 1 d . . .
H62A H 1.1138 0.3614 0.5129 0.113 Uiso 1 1 calc R . .
H62B H 1.1344 0.3164 0.4623 0.113 Uiso 1 1 calc R . .
H62C H 1.2102 0.3231 0.5187 0.113 Uiso 1 1 calc R . .
C63 C 1.1248(8) 0.1967(4) 0.5293(4) 0.081(3) Uani 1 1 d . . .
H63A H 1.0888 0.1678 0.5501 0.121 Uiso 1 1 calc R . .
H63B H 1.1938 0.1953 0.5433 0.121 Uiso 1 1 calc R . .
H63C H 1.1181 0.189 0.4868 0.121 Uiso 1 1 calc R . .
C64 C 0.6726(5) 0.3485(3) 0.8579(3) 0.0366(16) Uani 1 1 d . . .
C65 C 1.3804(11) 0.0356(10) 1.0079(8) 0.260(4) Uiso 1 1 d G A 1
H65 H 1.437 0.0422 1.0334 0.312 Uiso 1 1 calc R A 1
C66 C 1.3274(17) -0.0144(8) 1.0130(7) 0.260(4) Uiso 1 1 d G A 1
H66 H 1.3478 -0.0419 1.042 0.312 Uiso 1 1 calc R A 1
C67 C 1.2446(15) -0.0241(7) 0.9757(10) 0.260(4) Uiso 1 1 d G A 1
H67 H 1.2083 -0.0582 0.9792 0.312 Uiso 1 1 calc R A 1
C68 C 1.2147(10) 0.0162(10) 0.9333(8) 0.260(4) Uiso 1 1 d G A 1
H68 H 1.1581 0.0095 0.9078 0.312 Uiso 1 1 calc R A 1
C69 C 1.2678(16) 0.0661(8) 0.9282(7) 0.260(4) Uiso 1 1 d G A 1
H69 H 1.2474 0.0936 0.8992 0.312 Uiso 1 1 calc R A 1
C70 C 1.3506(15) 0.0758(7) 0.9655(10) 0.260(4) Uiso 1 1 d G A 1
H70 H 1.3868 0.11 0.9621 0.312 Uiso 1 1 calc R A 1
C71 C 1.2669(11) 0.4294(9) 0.9848(9) 0.260(4) Uiso 1 1 d G B 1
H71 H 1.201 0.4233 0.9708 0.312 Uiso 1 1 calc R B 1
C72 C 1.2897(15) 0.4704(8) 1.0278(9) 0.260(4) Uiso 1 1 d G B 1
H72 H 1.2393 0.4923 1.0431 0.312 Uiso 1 1 calc R B 1
C73 C 1.3861(19) 0.4792(7) 1.0482(6) 0.260(4) Uiso 1 1 d G B 1
H73 H 1.4016 0.5072 1.0776 0.312 Uiso 1 1 calc R B 1
C74 C 1.4597(11) 0.4471(9) 1.0257(9) 0.260(4) Uiso 1 1 d G B 1
H74 H 1.5256 0.4531 1.0397 0.312 Uiso 1 1 calc R B 1
C75 C 1.4370(15) 0.4061(8) 0.9827(9) 0.260(4) Uiso 1 1 d G B 1
H75 H 1.4873 0.3842 0.9673 0.312 Uiso 1 1 calc R B 1
C76 C 1.3406(19) 0.3973(7) 0.9622(6) 0.260(4) Uiso 1 1 d G B 1
H76 H 1.325 0.3693 0.9329 0.312 Uiso 1 1 calc R B 1

loop_
_atom_site_aniso_label
_atom_site_aniso_U_11
_atom_site_aniso_U_22
_atom_site_aniso_U_33
_atom_site_aniso_U_23
_atom_site_aniso_U_13
_atom_site_aniso_U_12
Pt 0.02549(13) 0.02262(13) 0.02756(14) -0.00067(11) 0.00444(9) 0.00068(11)
Ti 0.0292(6) 0.0298(6) 0.0323(7) -0.0026(5) 0.0092(5) 0.0007(5)
Cl 0.0469(11) 0.0569(12) 0.0703(14) -0.0081(10) 0.0300(10) 0.0031(9)
P1 0.0293(9) 0.0212(8) 0.0252(9) -0.0017(7) 0.0033(7) -0.0015(7)
P2 0.0269(8) 0.0221(8) 0.0293(9) -0.0009(7) 0.0039(7) -0.0008(7)
P3 0.0282(9) 0.0240(8) 0.0296(9) 0.0005(7) 0.0010(7) 0.0035(7)
Si1 0.0321(10) 0.0361(11) 0.0511(13) -0.0070(9) 0.0112(9) -0.0069(9)
Si2 0.0295(10) 0.0301(10) 0.0464(12) -0.0016(9) 0.0029(9) 0.0029(8)
Si3 0.0484(12) 0.0662(15) 0.0314(11) -0.0094(10) 0.0063(9) 0.0128(11)
O 0.042(3) 0.087(4) 0.051(3) 0.000(3) 0.018(3) 0.018(3)
N1 0.026(3) 0.030(3) 0.037(3) -0.003(2) 0.005(2) -0.001(2)
N2 0.031(3) 0.028(3) 0.036(3) -0.006(2) 0.007(2) 0.000(2)
N3 0.036(3) 0.034(3) 0.028(3) 0.001(2) 0.007(2) 0.005(3)
C1 0.030(3) 0.023(3) 0.030(3) -0.003(3) -0.001(3) -0.001(3)
C2 0.029(3) 0.024(3) 0.027(3) -0.001(3) -0.001(3) -0.005(3)
C3 0.029(3) 0.025(3) 0.029(4) -0.004(3) 0.002(3) -0.003(3)
C4 0.025(3) 0.030(3) 0.037(4) -0.002(3) 0.004(3) 0.005(3)
C5 0.038(4) 0.038(4) 0.041(4) 0.007(3) 0.001(3) 0.002(3)
C6 0.033(4) 0.030(3) 0.034(4) 0.001(3) 0.007(3) -0.001(3)
C7 0.042(4) 0.021(3) 0.028(4) -0.005(3) 0.003(3) 0.002(3)
C8 0.051(4) 0.042(4) 0.034(4) -0.008(3) 0.000(3) -0.008(4)
C9 0.071(6) 0.049(5) 0.035(4) -0.009(4) -0.005(4) -0.006(4)
C10 0.106(8) 0.045(5) 0.028(4) -0.010(4) 0.000(5) 0.003(5)
C11 0.079(6) 0.065(6) 0.040(5) -0.007(4) 0.027(4) -0.004(5)
C12 0.051(5) 0.054(5) 0.037(4) -0.009(4) 0.013(4) -0.007(4)
C13 0.038(4) 0.023(3) 0.021(3) -0.004(3) 0.004(3) -0.001(3)
C14 0.041(4) 0.028(4) 0.041(4) -0.003(3) 0.005(3) -0.007(3)
C15 0.052(5) 0.040(4) 0.044(4) -0.001(3) 0.004(4) -0.018(4)
C16 0.072(6) 0.027(4) 0.044(5) 0.005(3) -0.005(4) -0.010(4)
C17 0.056(5) 0.027(4) 0.069(6) 0.008(4) 0.000(4) 0.010(4)
C18 0.037(4) 0.029(4) 0.056(5) 0.007(3) 0.003(3) 0.003(3)
C19 0.057(5) 0.075(6) 0.059(6) 0.013(5) 0.013(4) -0.021(5)
C20 0.034(4) 0.082(6) 0.079(6) 0.000(5) -0.002(4) -0.013(4)
C21 0.068(6) 0.043(5) 0.112(8) -0.025(5) 0.035(5) -0.019(4)
C22 0.027(3) 0.021(3) 0.032(4) 0.005(3) -0.003(3) -0.001(3)
C23 0.031(3) 0.019(3) 0.032(4) 0.000(3) -0.002(3) -0.001(3)
C24 0.033(3) 0.017(3) 0.031(3) 0.002(3) 0.003(3) -0.001(3)
C25 0.038(4) 0.033(4) 0.030(4) -0.005(3) 0.003(3) 0.009(3)
C26 0.029(4) 0.037(4) 0.039(4) -0.011(3) -0.004(3) 0.003(3)
C27 0.027(3) 0.027(4) 0.036(4) -0.004(3) -0.003(3) 0.000(3)
C28 0.031(3) 0.031(3) 0.028(3) 0.000(3) 0.004(3) -0.005(3)
C29 0.035(4) 0.028(4) 0.055(5) -0.004(3) 0.009(3) -0.004(3)
C30 0.057(5) 0.032(4) 0.054(5) -0.001(4) 0.005(4) -0.017(4)
C31 0.044(5) 0.053(5) 0.048(5) -0.002(4) 0.002(4) -0.030(4)
C32 0.031(4) 0.056(5) 0.041(4) 0.003(4) 0.003(3) -0.011(4)
C33 0.033(4) 0.036(4) 0.032(4) 0.000(3) -0.001(3) -0.001(3)
C34 0.029(3) 0.026(3) 0.034(4) 0.003(3) 0.006(3) -0.003(3)
C35 0.050(4) 0.034(4) 0.040(4) 0.003(3) 0.000(3) 0.008(3)
C36 0.061(5) 0.049(5) 0.048(5) 0.010(4) -0.004(4) 0.020(4)
C37 0.055(5) 0.061(5) 0.042(5) 0.021(4) -0.006(4) 0.008(4)
C38 0.060(5) 0.058(5) 0.029(4) 0.004(4) 0.005(4) -0.004(4)
C39 0.035(4) 0.033(4) 0.037(4) -0.002(3) 0.008(3) 0.000(3)
C40 0.043(5) 0.047(5) 0.104(7) -0.014(5) -0.010(5) 0.005(4)
C41 0.069(6) 0.035(4) 0.067(6) -0.013(4) 0.007(4) 0.012(4)
C42 0.058(5) 0.060(5) 0.066(6) 0.027(5) 0.011(4) 0.017(4)
C43 0.032(3) 0.026(3) 0.022(3) 0.000(3) 0.003(3) 0.003(3)
C44 0.034(3) 0.027(3) 0.019(3) 0.003(3) 0.001(3) -0.002(3)
C45 0.036(4) 0.037(4) 0.026(3) 0.002(3) 0.003(3) 0.010(3)
C46 0.035(4) 0.038(4) 0.035(4) 0.012(3) 0.008(3) -0.001(3)
C47 0.038(4) 0.026(3) 0.044(4) 0.000(3) 0.004(3) -0.002(3)
C48 0.047(4) 0.029(4) 0.029(4) -0.003(3) 0.008(3) 0.004(3)
C49 0.037(4) 0.027(3) 0.037(4) 0.005(3) -0.001(3) 0.011(3)
C50 0.071(6) 0.051(5) 0.044(5) 0.004(4) 0.003(4) 0.025(4)
C51 0.071(6) 0.056(5) 0.047(5) 0.011(4) -0.001(4) 0.026(5)
C52 0.059(5) 0.047(5) 0.067(6) 0.023(4) -0.005(4) 0.025(4)
C53 0.070(6) 0.044(5) 0.067(6) 0.003(4) 0.015(5) 0.034(4)
C54 0.060(5) 0.051(5) 0.050(5) 0.009(4) 0.011(4) 0.019(4)
C55 0.028(3) 0.025(3) 0.035(4) -0.001(3) -0.005(3) 0.004(3)
C56 0.037(4) 0.047(4) 0.038(4) -0.005(3) 0.001(3) -0.004(3)
C57 0.064(5) 0.056(5) 0.039(5) -0.016(4) -0.007(4) 0.002(4)
C58 0.050(5) 0.049(5) 0.062(6) -0.013(4) -0.025(4) -0.006(4)
C59 0.035(4) 0.044(5) 0.066(6) 0.005(4) -0.010(4) -0.004(4)
C60 0.028(4) 0.038(4) 0.041(4) 0.000(3) -0.003(3) 0.002(3)
C61 0.061(6) 0.111(8) 0.048(5) -0.025(5) -0.005(4) 0.006(6)
C62 0.077(6) 0.110(8) 0.041(5) 0.010(5) 0.015(4) 0.008(6)
C63 0.108(8) 0.086(7) 0.049(6) -0.030(5) 0.010(5) 0.029(6)
C64 0.034(4) 0.041(4) 0.036(4) 0.001(3) 0.007(3) 0.000(3)

loop_
_atom_type_symbol
_atom_type_description
_atom_type_scat_dispersion_real
_atom_type_scat_dispersion_imag
_atom_type_scat_source
C C 0.0033 0.0016 'International Tables Vol C Tables 4.2.6.8 and 6.1.1.4'
H H 0 0 'International Tables Vol C Tables 4.2.6.8 and 6.1.1.4'
Cl Cl 0.1484 0.1585 'International Tables Vol C Tables 4.2.6.8 and 6.1.1.4'
N N 0.0061 0.0033 'International Tables Vol C Tables 4.2.6.8 and 6.1.1.4'
O O 0.0106 0.006 'International Tables Vol C Tables 4.2.6.8 and 6.1.1.4'
P P 0.1023 0.0942 'International Tables Vol C Tables 4.2.6.8 and 6.1.1.4'
Pt Pt -1.7033 8.3905 'International Tables Vol C Tables 4.2.6.8 and 6.1.1.4'
Si Si 0.0817 0.0704 'International Tables Vol C Tables 4.2.6.8 and 6.1.1.4'
Ti Ti 0.2776 0.4457 'International Tables Vol C Tables 4.2.6.8 and 6.1.1.4'

loop_
_geom_angle_atom_site_label_1
_geom_angle_atom_site_label_2
_geom_angle_atom_site_label_3
_geom_angle
_geom_angle_site_symmetry_1
_geom_angle_site_symmetry_3
_geom_angle_publ_flag
C64 Pt P2 114.7(2) . . ?
C64 Pt P1 111.1(2) . . ?
P2 Pt P1 105.36(6) . . ?
C64 Pt P3 112.7(2) . . ?
P2 Pt P3 106.06(6) . . ?
P1 Pt P3 106.25(6) . . ?
N3 Ti N2 108.5(2) . . ?
N3 Ti N1 109.3(2) . . ?
N2 Ti N1 109.0(2) . . ?
N3 Ti Cl 112.31(17) . . ?
N2 Ti Cl 107.48(17) . . ?
N1 Ti Cl 110.18(17) . . ?
C13 P1 C7 96.9(3) . . ?
C13 P1 C1 104.7(3) . . ?
C7 P1 C1 102.0(3) . . ?
C13 P1 Pt 114.5(2) . . ?
C7 P1 Pt 117.3(2) . . ?
C1 P1 Pt 118.41(19) . . ?
C22 P2 C34 104.0(3) . . ?
C22 P2 C28 102.4(3) . . ?
C34 P2 C28 97.5(3) . . ?
C22 P2 Pt 116.82(19) . . ?
C34 P2 Pt 116.4(2) . . ?
C28 P2 Pt 117.0(2) . . ?
C43 P3 C55 103.7(3) . . ?
C43 P3 C49 101.4(3) . . ?
C55 P3 C49 97.9(3) . . ?
C43 P3 Pt 117.8(2) . . ?
C55 P3 Pt 116.4(2) . . ?
C49 P3 Pt 116.8(2) . . ?
N1 Si1 C19 111.4(3) . . ?
N1 Si1 C20 109.2(3) . . ?
C19 Si1 C20 108.7(4) . . ?
N1 Si1 C21 108.9(3) . . ?
C19 Si1 C21 108.9(4) . . ?
C20 Si1 C21 109.7(5) . . ?
N2 Si2 C40 111.4(3) . . ?
N2 Si2 C41 109.8(3) . . ?
C40 Si2 C41 111.1(4) . . ?
N2 Si2 C42 108.3(3) . . ?
C40 Si2 C42 107.1(4) . . ?
C41 Si2 C42 109.1(4) . . ?
N3 Si3 C62 108.4(4) . . ?
N3 Si3 C63 109.8(3) . . ?
C62 Si3 C63 110.5(5) . . ?
N3 Si3 C61 108.9(3) . . ?
C62 Si3 C61 110.9(5) . . ?
C63 Si3 C61 108.4(5) . . ?
C3 N1 Si1 115.3(4) . . ?
C3 N1 Ti 120.7(4) . . ?
Si1 N1 Ti 123.6(3) . . ?
C24 N2 Si2 114.2(4) . . ?
C24 N2 Ti 122.0(4) . . ?
Si2 N2 Ti 123.2(3) . . ?
C45 N3 Si3 114.9(4) . . ?
C45 N3 Ti 119.1(4) . . ?
Si3 N3 Ti 125.7(3) . . ?
C6 C1 C2 119.3(6) . . ?
C6 C1 P1 119.6(5) . . ?
C2 C1 P1 120.8(5) . . ?
C1 C2 C3 121.1(6) . . ?
C4 C3 C2 118.8(6) . . ?
C4 C3 N1 120.6(5) . . ?
C2 C3 N1 120.5(5) . . ?
C5 C4 C3 120.3(6) . . ?
C4 C5 C6 121.1(6) . . ?
C1 C6 C5 119.4(6) . . ?
C8 C7 C12 118.2(6) . . ?
C8 C7 P1 121.7(5) . . ?
C12 C7 P1 120.0(5) . . ?
C7 C8 C9 121.3(7) . . ?
C10 C9 C8 119.3(8) . . ?
C9 C10 C11 121.0(7) . . ?
C10 C11 C12 119.4(8) . . ?
C7 C12 C11 120.7(7) . . ?
C14 C13 C18 117.7(6) . . ?
C14 C13 P1 125.8(5) . . ?
C18 C13 P1 116.5(5) . . ?
C13 C14 C15 120.5(7) . . ?
C16 C15 C14 120.9(7) . . ?
C17 C16 C15 119.3(7) . . ?
C16 C17 C18 120.0(7) . . ?
C17 C18 C13 121.5(7) . . ?
C23 C22 C27 118.4(6) . . ?
C23 C22 P2 120.5(5) . . ?
C27 C22 P2 120.8(5) . . ?
C22 C23 C24 121.2(6) . . ?
C25 C24 C23 119.3(6) . . ?
C25 C24 N2 120.7(6) . . ?
C23 C24 N2 119.9(5) . . ?
C26 C25 C24 119.8(6) . . ?
C25 C26 C27 120.4(6) . . ?
C26 C27 C22 120.7(6) . . ?
C29 C28 C33 118.7(6) . . ?
C29 C28 P2 121.1(5) . . ?
C33 C28 P2 120.1(5) . . ?
C28 C29 C30 120.2(7) . . ?
C31 C30 C29 120.3(7) . . ?
C30 C31 C32 120.4(7) . . ?
C31 C32 C33 119.8(7) . . ?
C32 C33 C28 120.6(6) . . ?
C39 C34 C35 117.0(6) . . ?
C39 C34 P2 118.5(5) . . ?
C35 C34 P2 124.4(5) . . ?
C36 C35 C34 121.6(7) . . ?
C35 C36 C37 119.9(7) . . ?
C36 C37 C38 119.9(7) . . ?
C39 C38 C37 119.1(7) . . ?
C38 C39 C34 122.5(6) . . ?
C44 C43 C48 118.4(6) . . ?
C44 C43 P3 121.7(5) . . ?
C48 C43 P3 119.7(5) . . ?
C43 C44 C45 122.2(6) . . ?
C44 C45 C46 118.2(6) . . ?
C44 C45 N3 120.3(6) . . ?
C46 C45 N3 121.5(6) . . ?
C47 C46 C45 120.0(6) . . ?
C46 C47 C48 121.9(6) . . ?
C47 C48 C43 119.3(6) . . ?
C54 C49 C50 117.7(6) . . ?
C54 C49 P3 120.9(5) . . ?
C50 C49 P3 121.4(5) . . ?
C51 C50 C49 122.0(7) . . ?
C52 C51 C50 120.0(8) . . ?
C51 C52 C53 119.5(7) . . ?
C52 C53 C54 120.2(8) . . ?
C49 C54 C53 120.5(7) . . ?
C56 C55 C60 118.3(6) . . ?
C56 C55 P3 125.6(5) . . ?
C60 C55 P3 115.9(5) . . ?
C55 C56 C57 122.0(7) . . ?
C58 C57 C56 119.7(8) . . ?
C59 C58 C57 119.0(7) . . ?
C58 C59 C60 122.1(7) . . ?
C59 C60 C55 118.8(7) . . ?
O C64 Pt 179.0(7) . . ?
C66 C65 C70 120 . . ?
C67 C66 C65 120 . . ?
C68 C67 C66 120 . . ?
C67 C68 C69 120 . . ?
C70 C69 C68 120 . . ?
C69 C70 C65 120 . . ?
C72 C71 C76 120 . . ?
C71 C72 C73 120 . . ?
C72 C73 C74 120 . . ?
C75 C74 C73 120 . . ?
C74 C75 C76 120 . . ?
C75 C76 C71 120 . . ?

loop_
_geom_bond_atom_site_label_1
_geom_bond_atom_site_label_2
_geom_bond_distance
_geom_bond_site_symmetry_2
_geom_bond_publ_flag
Pt C64 1.884(7) . ?
Pt P2 2.3313(16) . ?
Pt P1 2.3348(16) . ?
Pt P3 2.3370(17) . ?
Ti N3 1.894(5) . ?
Ti N2 1.904(5) . ?
Ti N1 1.905(5) . ?
Ti Cl 2.246(2) . ?
P1 C13 1.840(6) . ?
P1 C7 1.841(6) . ?
P1 C1 1.849(6) . ?
P2 C22 1.834(7) . ?
P2 C34 1.841(6) . ?
P2 C28 1.850(6) . ?
P3 C43 1.825(6) . ?
P3 C55 1.847(6) . ?
P3 C49 1.848(6) . ?
Si1 N1 1.771(5) . ?
Si1 C19 1.849(8) . ?
Si1 C20 1.853(8) . ?
Si1 C21 1.862(8) . ?
Si2 N2 1.762(5) . ?
Si2 C40 1.837(8) . ?
Si2 C41 1.846(7) . ?
Si2 C42 1.854(8) . ?
Si3 N3 1.774(5) . ?
Si3 C62 1.850(9) . ?
Si3 C63 1.860(9) . ?
Si3 C61 1.868(8) . ?
O C64 1.166(8) . ?
N1 C3 1.445(8) . ?
N2 C24 1.454(8) . ?
N3 C45 1.437(8) . ?
C1 C6 1.386(9) . ?
C1 C2 1.388(8) . ?
C2 C3 1.392(8) . ?
C3 C4 1.388(9) . ?
C4 C5 1.365(9) . ?
C5 C6 1.393(9) . ?
C7 C8 1.384(9) . ?
C7 C12 1.385(9) . ?
C8 C9 1.393(10) . ?
C9 C10 1.359(12) . ?
C10 C11 1.376(12) . ?
C11 C12 1.396(10) . ?
C13 C14 1.383(9) . ?
C13 C18 1.388(9) . ?
C14 C15 1.383(9) . ?
C15 C16 1.375(11) . ?
C16 C17 1.365(11) . ?
C17 C18 1.383(9) . ?
C22 C23 1.384(8) . ?
C22 C27 1.389(8) . ?
C23 C24 1.395(8) . ?
C24 C25 1.388(9) . ?
C25 C26 1.375(9) . ?
C26 C27 1.384(9) . ?
C28 C29 1.390(9) . ?
C28 C33 1.397(9) . ?
C29 C30 1.390(9) . ?
C30 C31 1.369(11) . ?
C31 C32 1.377(10) . ?
C32 C33 1.386(9) . ?
C34 C39 1.388(9) . ?
C34 C35 1.394(9) . ?
C35 C36 1.378(10) . ?
C36 C37 1.381(11) . ?
C37 C38 1.389(11) . ?
C38 C39 1.377(9) . ?
C43 C44 1.379(8) . ?
C43 C48 1.427(9) . ?
C44 C45 1.408(9) . ?
C45 C46 1.413(9) . ?
C46 C47 1.369(9) . ?
C47 C48 1.388(9) . ?
C49 C54 1.377(10) . ?
C49 C50 1.382(10) . ?
C50 C51 1.382(10) . ?
C51 C52 1.351(11) . ?
C52 C53 1.387(11) . ?
C53 C54 1.394(10) . ?
C55 C56 1.373(9) . ?
C55 C60 1.399(9) . ?
C56 C57 1.381(10) . ?
C57 C58 1.377(11) . ?
C58 C59 1.361(11) . ?
C59 C60 1.394(10) . ?
C65 C66 1.39 . ?
C65 C70 1.39 . ?
C66 C67 1.39 . ?
C67 C68 1.39 . ?
C68 C69 1.39 . ?
C69 C70 1.39 . ?
C71 C72 1.39 . ?
C71 C76 1.39 . ?
C72 C73 1.39 . ?
C73 C74 1.39 . ?
C74 C75 1.39 . ?
C75 C76 1.39 . ?
